data_7716396
loop_
_publ_author_name
'Iwabuchi, Shuta'
'Morofuji, Tatsuya'
'Kano, Naokazu'

_publ_section_title
;
 Synthesis, structure, and alkynylation reactivity of alkynyl-silicate,
 -germanate, and -stannate.
;
_journal_issue 26
_journal_name_full 'Dalton transactions (Cambridge, England : 2003)'
_journal_page_first 10829
_journal_page_last 10833
_journal_paper_doi 10.1039/d4dt01688b
_journal_volume 53
_journal_year 2024
_chemical_formula_sum 'C34 H33 F12 Ge N O2'
_chemical_formula_weight 788.20
_space_group_crystal_system monoclinic
_space_group_IT_number 14
_space_group_name_Hall '-P 2yn'
_space_group_name_H-M_alt 'P 1 21/n 1'
_atom_sites_solution_hydrogens mixed
_audit_creation_method SHELXL-2018/3
_audit_update_record
;
2024-03-07 deposited with the CCDC.	2024-06-12 downloaded from the CCDC.
;
_cell_angle_alpha 90
_cell_angle_beta 95.828(4)
_cell_angle_gamma 90
_cell_formula_units_Z 4
_cell_length_a 11.1071(5)
_cell_length_b 16.2492(9)
_cell_length_c 18.3357(8)
_cell_measurement_reflns_used 12514
_cell_measurement_temperature 100(2)
_cell_measurement_theta_max 30.0660
_cell_measurement_theta_min 2.0500
_cell_volume 3292.1(3)
_computing_structure_refinement 'SHELXL-2018/3 (Sheldrick, 2018)'
_computing_structure_solution 'SHELXT 2018/2 (Sheldrick, 2018)'
_diffrn_ambient_temperature 100(2)
_diffrn_measured_fraction_theta_full 1.000
_diffrn_measured_fraction_theta_max 0.962
_diffrn_measurement_device_type 'XtaLAB Mini II'
_diffrn_radiation_type MoK\a
_diffrn_radiation_wavelength 0.71073
_diffrn_reflns_av_R_equivalents 0.0459
_diffrn_reflns_av_unetI/netI 0.0571
_diffrn_reflns_Laue_measured_fraction_full 1.000
_diffrn_reflns_Laue_measured_fraction_max 0.962
_diffrn_reflns_limit_h_max 15
_diffrn_reflns_limit_h_min -15
_diffrn_reflns_limit_k_max 23
_diffrn_reflns_limit_k_min -23
_diffrn_reflns_limit_l_max 26
_diffrn_reflns_limit_l_min -25
_diffrn_reflns_number 38232
_diffrn_reflns_point_group_measured_fraction_full 1.000
_diffrn_reflns_point_group_measured_fraction_max 0.962
_diffrn_reflns_theta_full 25.242
_diffrn_reflns_theta_max 30.757
_diffrn_reflns_theta_min 2.056
_exptl_absorpt_coefficient_mu 1.032
_exptl_absorpt_correction_T_max 1.00000
_exptl_absorpt_correction_T_min 0.84521
_exptl_absorpt_correction_type multi-scan
_exptl_absorpt_process_details
;
CrysAlisPro 1.171.41.99a (Rigaku Oxford Diffraction, 2021)
Empirical absorption correction using spherical harmonics,
implemented in SCALE3 ABSPACK scaling algorithm.
;
_exptl_crystal_colour colorless
_exptl_crystal_density_diffrn 1.590
_exptl_crystal_description block
_exptl_crystal_F_000 1600
_exptl_crystal_size_max 0.07
_exptl_crystal_size_mid 0.07
_exptl_crystal_size_min 0.03
_refine_diff_density_max 0.577
_refine_diff_density_min -0.617
_refine_diff_density_rms 0.077
_refine_ls_extinction_method none
_refine_ls_goodness_of_fit_ref 1.020
_refine_ls_hydrogen_treatment mixed
_refine_ls_matrix_type full
_refine_ls_number_parameters 495
_refine_ls_number_reflns 9898
_refine_ls_number_restraints 0
_refine_ls_restrained_S_all 1.020
_refine_ls_R_factor_all 0.0673
_refine_ls_R_factor_gt 0.0436
_refine_ls_shift/su_max 0.003
_refine_ls_shift/su_mean 0.000
_refine_ls_structure_factor_coef Fsqd
_refine_ls_weighting_details 'w=1/[\s^2^(Fo^2^)+(0.0216P)^2^+2.5397P] where P=(Fo^2^+2Fc^2^)/3'
_refine_ls_weighting_scheme calc
_refine_ls_wR_factor_gt 0.0759
_refine_ls_wR_factor_ref 0.0819
_reflns_Friedel_coverage 0.000
_reflns_number_gt 7591
_reflns_number_total 9898
_reflns_threshold_expression 'I > 2\s(I)'
_cod_data_source_file d4dt01688b2.cif
_cod_data_source_block 20211004iwabuchi2_auto
_cod_depositor_comments 'Adding full bibliography for 7716394--7716396.cif.'
_cod_original_sg_symbol_H-M 'P 21/n'
_cod_database_code 7716396
_shelx_shelxl_version_number 2018/3
_shelx_space_group_comment
;
The symmetry employed for this shelxl refinement is uniquely defined
by the following loop, which should always be used as a source of
symmetry information in preference to the above space-group names.
They are only intended as comments.
;

loop_
_space_group_symop_operation_xyz
'x, y, z'
'-x+1/2, y+1/2, -z+1/2'
'-x, -y, -z'
'x-1/2, -y-1/2, z-1/2'

loop_
_atom_site_label
_atom_site_type_symbol
_atom_site_fract_x
_atom_site_fract_y
_atom_site_fract_z
_atom_site_U_iso_or_equiv
_atom_site_adp_type
_atom_site_occupancy
_atom_site_site_symmetry_order
_atom_site_calc_flag
_atom_site_refinement_flags_posn
_atom_site_refinement_flags_adp
_atom_site_refinement_flags_occupancy
_atom_site_disorder_assembly
_atom_site_disorder_group
Ge01 Ge 0.66192(2) 0.75342(2) 0.38176(2) 0.00951(5) Uani 1 1 d . . . . .
F002 F 0.85719(11) 0.98881(7) 0.46654(6) 0.0208(3) Uani 1 1 d . . . . .
F003 F 0.98504(10) 0.76094(7) 0.40073(6) 0.0204(3) Uani 1 1 d . . . . .
F004 F 0.92166(11) 0.92726(8) 0.56674(6) 0.0239(3) Uani 1 1 d . . . . .
F005 F 0.40234(11) 0.55584(8) 0.27697(6) 0.0242(3) Uani 1 1 d . . . . .
F006 F 0.37921(12) 0.56532(8) 0.42199(7) 0.0260(3) Uani 1 1 d . . . . .
F007 F 0.73130(11) 0.92827(8) 0.52999(7) 0.0246(3) Uani 1 1 d . . . . .
F008 F 1.06626(10) 0.82812(8) 0.49429(6) 0.0226(3) Uani 1 1 d . . . . .
F009 F 0.47577(11) 0.66126(8) 0.22604(6) 0.0251(3) Uani 1 1 d . . . . .
F00A F 1.00773(10) 0.89197(8) 0.39402(6) 0.0229(3) Uani 1 1 d . . . . .
F00B F 0.36673(12) 0.68602(8) 0.46715(6) 0.0262(3) Uani 1 1 d . . . . .
O00C O 0.76938(11) 0.84790(8) 0.40136(7) 0.0120(3) Uani 1 1 d . . . . .
O00D O 0.54880(11) 0.65976(8) 0.37050(7) 0.0126(3) Uani 1 1 d . . . . .
F00E F 0.28634(11) 0.65711(9) 0.24128(7) 0.0291(3) Uani 1 1 d . . . . .
F00F F 0.23273(11) 0.64521(9) 0.38146(7) 0.0329(3) Uani 1 1 d . . . . .
N00G N 0.22067(14) 0.54810(10) 0.64696(8) 0.0136(3) Uani 1 1 d . . . . .
C00H C 0.73132(16) 0.71610(12) 0.47797(9) 0.0105(3) Uani 1 1 d . . . . .
C00I C 0.87884(17) 0.75022(13) 0.57993(10) 0.0150(4) Uani 1 1 d . . . . .
C00J C 0.82213(16) 0.76709(11) 0.51007(9) 0.0116(4) Uani 1 1 d . . . . .
C00K C 0.74200(17) 0.72226(12) 0.29812(10) 0.0129(4) Uani 1 1 d . . . . .
C00L C 0.79486(17) 0.70608(12) 0.24549(10) 0.0128(4) Uani 1 1 d . . . . .
C00M C 0.75217(17) 0.63075(13) 0.58665(10) 0.0151(4) Uani 1 1 d . . . . .
C00N C 0.69633(16) 0.64733(12) 0.51680(10) 0.0124(4) Uani 1 1 d . . . . .
C00O C 0.84243(17) 0.68221(13) 0.61810(10) 0.0153(4) Uani 1 1 d . . . . .
C00P C 0.85903(17) 0.68731(12) 0.18290(10) 0.0126(4) Uani 1 1 d . . . . .
C00Q C 0.41253(17) 0.77316(12) 0.34268(10) 0.0138(4) Uani 1 1 d . . . . .
C00R C 0.85026(16) 0.84162(12) 0.46314(9) 0.0109(3) Uani 1 1 d . . . . .
C00S C 0.97851(17) 0.83153(12) 0.43814(10) 0.0155(4) Uani 1 1 d . . . . .
C00T C 0.14773(18) 0.46960(13) 0.63616(11) 0.0179(4) Uani 1 1 d . . . . .
H00A H 0.195582 0.424017 0.660349 0.021 Uiso 1 1 calc R U . . .
H00B H 0.135896 0.457213 0.583047 0.021 Uiso 1 1 calc R U . . .
C00U C 0.98433(17) 0.69668(13) 0.18642(10) 0.0161(4) Uani 1 1 d . . . . .
C00V C 0.84153(17) 0.92168(12) 0.50687(10) 0.0153(4) Uani 1 1 d . . . . .
C00W C 0.79495(18) 0.65994(13) 0.11758(10) 0.0156(4) Uani 1 1 d . . . . .
C00X C 0.51708(16) 0.81940(12) 0.35946(9) 0.0119(4) Uani 1 1 d . . . . .
C00Y C 0.33906(18) 0.53178(13) 0.61429(11) 0.0188(4) Uani 1 1 d . . . . .
H00C H 0.373415 0.479377 0.634585 0.023 Uiso 1 1 calc R U . . .
H00D H 0.321182 0.524475 0.560685 0.023 Uiso 1 1 calc R U . . .
C00Z C 0.35162(18) 0.64398(13) 0.40468(11) 0.0187(4) Uani 1 1 d . . . . .
C010 C 0.39919(19) 0.94422(14) 0.34388(11) 0.0212(4) Uani 1 1 d . . . . .
H010 H 0.394515 1.002593 0.344492 0.025 Uiso 1 1 calc R U . . .
C011 C 0.98038(18) 0.65333(14) 0.06090(11) 0.0200(4) Uani 1 1 d . . . . .
C012 C 0.43124(16) 0.67964(12) 0.34794(10) 0.0126(4) Uani 1 1 d . . . . .
C013 C 0.50990(18) 0.90506(13) 0.36015(10) 0.0158(4) Uani 1 1 d . . . . .
C014 C 1.04444(19) 0.68013(14) 0.12527(11) 0.0192(4) Uani 1 1 d . . . . .
C015 C 0.39742(18) 0.63831(13) 0.27264(10) 0.0186(4) Uani 1 1 d . . . . .
C016 C 0.30106(18) 0.81252(14) 0.32629(11) 0.0201(4) Uani 1 1 d . . . . .
H016 H 0.229587 0.780994 0.314914 0.024 Uiso 1 1 calc R U . . .
C017 C 0.24421(19) 0.56965(13) 0.72794(11) 0.0201(4) Uani 1 1 d . . . . .
H01A H 0.288499 0.622572 0.732522 0.024 Uiso 1 1 calc R U . . .
H01B H 0.165381 0.577956 0.747677 0.024 Uiso 1 1 calc R U . . .
C018 C 0.85607(19) 0.64301(14) 0.05683(10) 0.0191(4) Uani 1 1 d . . . . .
C019 C 0.29540(19) 0.89752(14) 0.32673(12) 0.0237(5) Uani 1 1 d . . . . .
H019 H 0.219798 0.924255 0.315184 0.028 Uiso 1 1 calc R U . . .
C01A C 0.3152(2) 0.50641(14) 0.77449(11) 0.0232(5) Uani 1 1 d . . . . .
H01C H 0.396339 0.501152 0.758396 0.035 Uiso 1 1 calc R U . . .
H01D H 0.273631 0.453217 0.769419 0.035 Uiso 1 1 calc R U . . .
H01E H 0.321846 0.523736 0.825938 0.035 Uiso 1 1 calc R U . . .
C01B C 0.15458(19) 0.62023(13) 0.60916(12) 0.0224(5) Uani 1 1 d . . . . .
H01F H 0.088931 0.637177 0.638650 0.027 Uiso 1 1 calc R U . . .
H01G H 0.211774 0.666914 0.608742 0.027 Uiso 1 1 calc R U . . .
C01C C 0.1003(2) 0.60480(15) 0.53151(12) 0.0266(5) Uani 1 1 d . . . . .
H01H H 0.160095 0.577536 0.504003 0.040 Uiso 1 1 calc R U . . .
H01I H 0.076593 0.657339 0.508025 0.040 Uiso 1 1 calc R U . . .
H01J H 0.028815 0.569503 0.532094 0.040 Uiso 1 1 calc R U . . .
C01D C 0.0250(2) 0.47114(15) 0.66527(13) 0.0286(5) Uani 1 1 d . . . . .
H01K H -0.023724 0.515830 0.641664 0.043 Uiso 1 1 calc R U . . .
H01L H 0.035451 0.480084 0.718397 0.043 Uiso 1 1 calc R U . . .
H01M H -0.016089 0.418493 0.654614 0.043 Uiso 1 1 calc R U . . .
C01E C 0.43383(19) 0.59834(15) 0.62805(12) 0.0259(5) Uani 1 1 d . . . . .
H01N H 0.505063 0.583981 0.603243 0.039 Uiso 1 1 calc R U . . .
H01O H 0.457149 0.603313 0.680859 0.039 Uiso 1 1 calc R U . . .
H01P H 0.400673 0.650863 0.608948 0.039 Uiso 1 1 calc R U . . .
H00O H 0.8779(18) 0.6724(13) 0.6666(11) 0.012(5) Uiso 1 1 d . . . . .
H00N H 0.6303(18) 0.6136(13) 0.4950(11) 0.011(5) Uiso 1 1 d . . . . .
H011 H 1.0201(19) 0.6409(13) 0.0200(12) 0.017(6) Uiso 1 1 d . . . . .
H014 H 1.131(2) 0.6889(14) 0.1285(12) 0.023(6) Uiso 1 1 d . . . . .
H00M H 0.7281(18) 0.5856(13) 0.6126(11) 0.014(5) Uiso 1 1 d . . . . .
H00U H 1.0292(19) 0.7159(14) 0.2318(12) 0.018(6) Uiso 1 1 d . . . . .
H00W H 0.709(2) 0.6511(14) 0.1150(12) 0.021(6) Uiso 1 1 d . . . . .
H00I H 0.941(2) 0.7852(14) 0.6029(12) 0.020(6) Uiso 1 1 d . . . . .
H018 H 0.8107(18) 0.6262(13) 0.0124(11) 0.015(5) Uiso 1 1 d . . . . .
H013 H 0.5818(19) 0.9369(14) 0.3731(11) 0.019(6) Uiso 1 1 d . . . . .

loop_
_atom_site_aniso_label
_atom_site_aniso_U_11
_atom_site_aniso_U_22
_atom_site_aniso_U_33
_atom_site_aniso_U_23
_atom_site_aniso_U_13
_atom_site_aniso_U_12
Ge01 0.00984(8) 0.01006(9) 0.00869(8) -0.00003(8) 0.00126(6) -0.00080(8)
F002 0.0273(7) 0.0134(6) 0.0222(6) 0.0003(5) 0.0049(5) -0.0043(5)
F003 0.0186(6) 0.0211(7) 0.0222(6) -0.0047(5) 0.0060(4) 0.0032(5)
F004 0.0317(7) 0.0217(7) 0.0171(6) -0.0063(5) -0.0031(5) -0.0076(5)
F005 0.0294(7) 0.0196(7) 0.0221(6) -0.0066(5) -0.0036(5) -0.0031(5)
F006 0.0354(7) 0.0189(7) 0.0248(6) 0.0045(5) 0.0086(5) -0.0085(6)
F007 0.0220(6) 0.0210(7) 0.0335(7) -0.0097(5) 0.0157(5) -0.0027(5)
F008 0.0105(6) 0.0353(8) 0.0212(6) 0.0011(5) -0.0023(4) -0.0026(5)
F009 0.0293(7) 0.0358(8) 0.0107(5) 0.0016(5) 0.0035(5) -0.0006(6)
F00A 0.0174(6) 0.0249(7) 0.0280(7) 0.0101(5) 0.0101(5) -0.0015(5)
F00B 0.0372(8) 0.0273(7) 0.0157(6) -0.0015(5) 0.0110(5) -0.0061(6)
O00C 0.0123(6) 0.0111(7) 0.0121(6) 0.0012(5) -0.0009(5) -0.0021(5)
O00D 0.0116(6) 0.0119(7) 0.0135(6) 0.0011(5) -0.0026(5) -0.0016(5)
F00E 0.0212(7) 0.0388(8) 0.0241(6) -0.0060(6) -0.0122(5) 0.0038(6)
F00F 0.0154(6) 0.0481(9) 0.0358(7) 0.0098(7) 0.0054(5) -0.0095(6)
N00G 0.0144(8) 0.0108(8) 0.0162(8) -0.0011(6) 0.0045(6) 0.0003(6)
C00H 0.0090(8) 0.0118(9) 0.0110(8) -0.0017(7) 0.0025(6) 0.0003(7)
C00I 0.0146(8) 0.0177(10) 0.0128(8) -0.0026(8) 0.0013(6) -0.0006(9)
C00J 0.0102(8) 0.0137(10) 0.0115(8) -0.0008(7) 0.0031(6) -0.0006(7)
C00K 0.0134(9) 0.0101(9) 0.0149(9) 0.0003(7) 0.0000(7) -0.0010(7)
C00L 0.0138(9) 0.0104(10) 0.0136(8) 0.0003(7) -0.0007(7) -0.0011(7)
C00M 0.0155(9) 0.0160(10) 0.0144(9) 0.0037(7) 0.0047(7) 0.0004(8)
C00N 0.0109(9) 0.0130(10) 0.0134(8) 0.0005(7) 0.0015(6) 0.0001(7)
C00O 0.0150(9) 0.0203(10) 0.0104(8) 0.0008(8) 0.0008(7) 0.0013(8)
C00P 0.0158(9) 0.0120(9) 0.0107(8) 0.0024(7) 0.0039(7) 0.0014(7)
C00Q 0.0143(9) 0.0160(10) 0.0113(8) 0.0014(7) 0.0027(7) 0.0010(7)
C00R 0.0092(8) 0.0121(9) 0.0116(8) 0.0006(7) 0.0021(6) -0.0014(7)
C00S 0.0146(9) 0.0173(10) 0.0147(9) 0.0014(7) 0.0014(7) -0.0014(8)
C00T 0.0219(10) 0.0129(10) 0.0184(9) 0.0016(8) -0.0010(8) -0.0038(8)
C00U 0.0144(9) 0.0198(11) 0.0141(9) 0.0018(8) 0.0015(7) 0.0008(8)
C00V 0.0144(9) 0.0163(10) 0.0155(9) -0.0015(7) 0.0035(7) -0.0045(8)
C00W 0.0144(9) 0.0189(11) 0.0138(9) 0.0007(7) 0.0028(7) -0.0018(8)
C00X 0.0116(9) 0.0167(10) 0.0075(8) 0.0002(7) 0.0025(6) -0.0003(7)
C00Y 0.0173(10) 0.0214(11) 0.0186(9) -0.0004(8) 0.0069(7) 0.0049(9)
C00Z 0.0167(10) 0.0214(11) 0.0182(9) 0.0000(8) 0.0028(7) -0.0057(8)
C010 0.0230(11) 0.0179(11) 0.0239(10) 0.0036(8) 0.0080(8) 0.0059(9)
C011 0.0192(10) 0.0272(12) 0.0149(9) 0.0030(8) 0.0085(7) 0.0071(9)
C012 0.0112(9) 0.0164(10) 0.0101(8) 0.0008(7) 0.0004(6) -0.0021(7)
C013 0.0178(10) 0.0146(10) 0.0159(9) -0.0002(7) 0.0061(7) 0.0002(8)
C014 0.0138(10) 0.0239(12) 0.0204(10) 0.0047(8) 0.0048(7) 0.0035(8)
C015 0.0165(10) 0.0227(11) 0.0157(9) 0.0001(8) -0.0031(7) -0.0005(8)
C016 0.0128(10) 0.0248(12) 0.0227(10) 0.0014(9) 0.0022(7) 0.0010(8)
C017 0.0223(10) 0.0192(11) 0.0200(10) -0.0068(8) 0.0075(8) -0.0019(9)
C018 0.0215(10) 0.0238(12) 0.0120(9) -0.0011(8) 0.0011(7) 0.0009(9)
C019 0.0160(10) 0.0264(12) 0.0292(11) 0.0025(9) 0.0041(8) 0.0088(9)
C01A 0.0344(12) 0.0206(12) 0.0143(9) -0.0025(8) 0.0018(8) -0.0055(9)
C01B 0.0203(11) 0.0136(11) 0.0339(12) 0.0061(9) 0.0064(9) 0.0055(8)
C01C 0.0261(12) 0.0271(13) 0.0276(11) 0.0136(10) 0.0070(9) 0.0087(10)
C01D 0.0234(12) 0.0309(13) 0.0316(12) 0.0078(10) 0.0035(9) -0.0099(10)
C01E 0.0177(11) 0.0341(14) 0.0265(11) 0.0049(10) 0.0058(8) -0.0030(9)

loop_
_atom_type_symbol
_atom_type_description
_atom_type_scat_dispersion_real
_atom_type_scat_dispersion_imag
_atom_type_scat_source
C C 0.0033 0.0016 'International Tables Vol C Tables 4.2.6.8 and 6.1.1.4'
N N 0.0061 0.0033 'International Tables Vol C Tables 4.2.6.8 and 6.1.1.4'
H H 0.0000 0.0000 'International Tables Vol C Tables 4.2.6.8 and 6.1.1.4'
F F 0.0171 0.0103 'International Tables Vol C Tables 4.2.6.8 and 6.1.1.4'
Ge Ge 0.1547 1.8001 'International Tables Vol C Tables 4.2.6.8 and 6.1.1.4'
O O 0.0106 0.0060 'International Tables Vol C Tables 4.2.6.8 and 6.1.1.4'

loop_
_geom_angle_atom_site_label_1
_geom_angle_atom_site_label_2
_geom_angle_atom_site_label_3
_geom_angle
_geom_angle_site_symmetry_1
_geom_angle_site_symmetry_3
_geom_angle_publ_flag
C00K Ge01 C00X 114.77(7) . . ?
C00K Ge01 C00H 117.96(8) . . ?
C00X Ge01 C00H 127.27(7) . . ?
C00K Ge01 O00C 91.73(7) . . ?
C00X Ge01 O00C 94.73(7) . . ?
C00H Ge01 O00C 84.26(7) . . ?
C00K Ge01 O00D 93.14(7) . . ?
C00X Ge01 O00D 84.18(7) . . ?
C00H Ge01 O00D 92.52(7) . . ?
O00C Ge01 O00D 175.02(5) . . ?
C00R O00C Ge01 115.35(11) . . ?
C012 O00D Ge01 115.35(11) . . ?
C01B N00G C00T 111.37(15) . . ?
C01B N00G C017 107.22(15) . . ?
C00T N00G C017 111.00(15) . . ?
C01B N00G C00Y 110.67(15) . . ?
C00T N00G C00Y 105.90(15) . . ?
C017 N00G C00Y 110.75(15) . . ?
C00J C00H C00N 119.17(16) . . ?
C00J C00H Ge01 113.66(13) . . ?
C00N C00H Ge01 127.12(14) . . ?
C00O C00I C00J 119.40(18) . . ?
C00H C00J C00I 120.81(17) . . ?
C00H C00J C00R 114.40(15) . . ?
C00I C00J C00R 124.77(17) . . ?
C00L C00K Ge01 177.05(18) . . ?
C00K C00L C00P 179.4(2) . . ?
C00O C00M C00N 120.15(18) . . ?
C00M C00N C00H 120.09(18) . . ?
C00M C00O C00I 120.37(18) . . ?
C00U C00P C00W 119.45(17) . . ?
C00U C00P C00L 120.72(17) . . ?
C00W C00P C00L 119.82(17) . . ?
C00X C00Q C016 120.08(19) . . ?
C00X C00Q C012 114.59(16) . . ?
C016 C00Q C012 125.25(18) . . ?
O00C C00R C00J 111.52(14) . . ?
O00C C00R C00V 107.23(15) . . ?
C00J C00R C00V 110.37(14) . . ?
O00C C00R C00S 107.90(14) . . ?
C00J C00R C00S 109.14(15) . . ?
C00V C00R C00S 110.65(15) . . ?
F00A C00S F003 106.87(15) . . ?
F00A C00S F008 107.02(15) . . ?
F003 C00S F008 106.46(15) . . ?
F00A C00S C00R 112.92(16) . . ?
F003 C00S C00R 109.92(15) . . ?
F008 C00S C00R 113.24(15) . . ?
N00G C00T C01D 115.42(17) . . ?
C014 C00U C00P 120.06(18) . . ?
F002 C00V F007 106.48(16) . . ?
F002 C00V F004 106.48(15) . . ?
F007 C00V F004 106.67(15) . . ?
F002 C00V C00R 112.52(15) . . ?
F007 C00V C00R 109.93(15) . . ?
F004 C00V C00R 114.31(16) . . ?
C018 C00W C00P 120.04(18) . . ?
C00Q C00X C013 119.61(18) . . ?
C00Q C00X Ge01 113.79(14) . . ?
C013 C00X Ge01 126.59(15) . . ?
C01E C00Y N00G 115.09(17) . . ?
F00B C00Z F006 106.22(16) . . ?
F00B C00Z F00F 107.39(16) . . ?
F006 C00Z F00F 106.35(16) . . ?
F00B C00Z C012 110.89(16) . . ?
F006 C00Z C012 112.52(16) . . ?
F00F C00Z C012 113.05(16) . . ?
C019 C010 C013 119.6(2) . . ?
C014 C011 C018 120.46(18) . . ?
O00D C012 C00Q 111.82(15) . . ?
O00D C012 C00Z 107.57(15) . . ?
C00Q C012 C00Z 109.29(15) . . ?
O00D C012 C015 107.77(15) . . ?
C00Q C012 C015 110.77(15) . . ?
C00Z C012 C015 109.54(16) . . ?
C010 C013 C00X 120.4(2) . . ?
C011 C014 C00U 120.10(19) . . ?
F009 C015 F00E 107.05(16) . . ?
F009 C015 F005 106.96(17) . . ?
F00E C015 F005 106.41(16) . . ?
F009 C015 C012 109.60(16) . . ?
F00E C015 C012 114.38(17) . . ?
F005 C015 C012 112.06(16) . . ?
C019 C016 C00Q 119.7(2) . . ?
C01A C017 N00G 115.08(16) . . ?
C011 C018 C00W 119.89(19) . . ?
C016 C019 C010 120.6(2) . . ?
C01C C01B N00G 115.61(17) . . ?

loop_
_geom_bond_atom_site_label_1
_geom_bond_atom_site_label_2
_geom_bond_distance
_geom_bond_site_symmetry_2
_geom_bond_publ_flag
Ge01 C00K 1.9176(19) . ?
Ge01 C00X 1.9419(19) . ?
Ge01 C00H 1.9488(18) . ?
Ge01 O00C 1.9554(13) . ?
Ge01 O00D 1.9710(13) . ?
F002 C00V 1.339(2) . ?
F003 C00S 1.342(2) . ?
F004 C00V 1.344(2) . ?
F005 C015 1.343(2) . ?
F006 C00Z 1.345(2) . ?
F007 C00V 1.340(2) . ?
F008 C00S 1.345(2) . ?
F009 C015 1.333(2) . ?
F00A C00S 1.333(2) . ?
F00B C00Z 1.330(2) . ?
O00C C00R 1.376(2) . ?
O00D C012 1.368(2) . ?
F00E C015 1.342(2) . ?
F00F C00Z 1.346(2) . ?
N00G C01B 1.513(3) . ?
N00G C00T 1.513(2) . ?
N00G C017 1.522(2) . ?
N00G C00Y 1.523(2) . ?
C00H C00J 1.389(3) . ?
C00H C00N 1.401(3) . ?
C00I C00O 1.390(3) . ?
C00I C00J 1.396(2) . ?
C00J C00R 1.536(3) . ?
C00K C00L 1.208(3) . ?
C00L C00P 1.444(2) . ?
C00M C00O 1.385(3) . ?
C00M C00N 1.392(3) . ?
C00P C00U 1.395(3) . ?
C00P C00W 1.402(3) . ?
C00Q C00X 1.391(3) . ?
C00Q C016 1.399(3) . ?
C00Q C012 1.535(3) . ?
C00R C00V 1.536(3) . ?
C00R C00S 1.549(3) . ?
C00T C01D 1.513(3) . ?
C00U C014 1.388(3) . ?
C00W C018 1.390(3) . ?
C00X C013 1.394(3) . ?
C00Y C01E 1.512(3) . ?
C00Z C012 1.545(3) . ?
C010 C019 1.389(3) . ?
C010 C013 1.390(3) . ?
C011 C014 1.385(3) . ?
C011 C018 1.385(3) . ?
C012 C015 1.547(3) . ?
C016 C019 1.383(3) . ?
C017 C01A 1.507(3) . ?
C01B C01C 1.510(3) . ?
